data_7033781
loop_
_publ_author_name
'Bindewald, Elvira'
'Lorenz, Roxana'
'H\"ubner, Olaf'
'Brox, Dominik'
'Herten, Dirk-Peter'
'Kaifer, Elisabeth'
'Himmel, Hans-J\"org'

_publ_section_title
;
 Tetraguanidino-functionalized phenazine and fluorene dyes: synthesis,
 optical properties and metal coordination.
;
_journal_issue 7
_journal_name_full 'Dalton transactions (Cambridge, England : 2003)'
_journal_page_first 3467
_journal_page_last 3485
_journal_paper_doi 10.1039/c4dt03572k
_journal_volume 44
_journal_year 2015
_chemical_formula_sum 'C36 H60 Cl12 N14 Zn2'
_chemical_formula_weight 1245.12
_chemical_name_systematic
;                                                                             
 ?                                                                            
;
_space_group_IT_number 14
_symmetry_cell_setting monoclinic
_symmetry_space_group_name_Hall '-P 2ybc'
_symmetry_space_group_name_H-M 'P 1 21/c 1'
_atom_sites_solution_hydrogens geom
_atom_sites_solution_primary direct
_atom_sites_solution_secondary difmap
_audit_creation_method SHELXL-97
_audit_update_record
;
2014-11-17 deposited with the CCDC.
2014-12-09 downloaded from the CCDC.
;
_cell_angle_alpha 90.00
_cell_angle_beta 108.30(3)
_cell_angle_gamma 90.00
_cell_formula_units_Z 2
_cell_length_a 13.162(3)
_cell_length_b 13.499(3)
_cell_length_c 16.472(3)
_cell_measurement_temperature 100
_cell_measurement_theta_max 30.03
_cell_measurement_theta_min 2.22
_cell_volume 2778.6(11)
_computing_cell_refinement 'DENZO/SKALEPACK (Bruker AXS, 1997-2009)'
_computing_data_collection 'COLLECT (Bruker AXS, 1997-2009)'
_computing_data_reduction 'DENZO/SKALEPACK (Bruker AXS, 1997-2009)'
_computing_molecular_graphics 'XPMA (Zsolnai, Huttner, 1994)'
_computing_publication_material 'SHELXL-97 (Sheldrick, 1997)'
_computing_structure_refinement 'SHELXL-97 (Sheldrick, 1997)'
_computing_structure_solution 'SHELXS-97 (Sheldrick, 1997)'
_diffrn_ambient_temperature 100
_diffrn_measured_fraction_theta_full 0.999
_diffrn_measured_fraction_theta_max 0.999
_diffrn_measurement_device_type 'NONIUS KAPPA CCD'
_diffrn_measurement_method 'O-Scan    '
_diffrn_radiation_monochromator graphite
_diffrn_radiation_source 'fine-focus sealed tube'
_diffrn_radiation_type MoK\a
_diffrn_radiation_wavelength 0.71073
_diffrn_reflns_av_R_equivalents 0.0482
_diffrn_reflns_av_sigmaI/netI 0.0621
_diffrn_reflns_limit_h_max 18
_diffrn_reflns_limit_h_min -18
_diffrn_reflns_limit_k_max 19
_diffrn_reflns_limit_k_min -18
_diffrn_reflns_limit_l_max 23
_diffrn_reflns_limit_l_min -23
_diffrn_reflns_number 16059
_diffrn_reflns_theta_full 30.03
_diffrn_reflns_theta_max 30.03
_diffrn_reflns_theta_min 2.22
_exptl_absorpt_coefficient_mu 1.481
_exptl_absorpt_correction_type none
_exptl_crystal_colour orange
_exptl_crystal_density_diffrn 1.488
_exptl_crystal_density_method 'not measured'
_exptl_crystal_description plate
_exptl_crystal_F_000 1276
_exptl_crystal_size_max 0.30
_exptl_crystal_size_mid 0.30
_exptl_crystal_size_min 0.20
_refine_diff_density_max 0.573
_refine_diff_density_min -0.632
_refine_diff_density_rms 0.100
_refine_ls_extinction_method none
_refine_ls_goodness_of_fit_ref 1.053
_refine_ls_hydrogen_treatment constr
_refine_ls_matrix_type full
_refine_ls_number_parameters 297
_refine_ls_number_reflns 8111
_refine_ls_number_restraints 0
_refine_ls_restrained_S_all 1.053
_refine_ls_R_factor_all 0.0844
_refine_ls_R_factor_gt 0.0446
_refine_ls_shift/su_max 0.001
_refine_ls_shift/su_mean 0.000
_refine_ls_structure_factor_coef Fsqd
_refine_ls_weighting_details 'calc w=1/[\s^2^(Fo^2^)+(0.0608P)^2^+0.9745P] where P=(Fo^2^+2Fc^2^)/3'
_refine_ls_weighting_scheme calc
_refine_ls_wR_factor_gt 0.1116
_refine_ls_wR_factor_ref 0.1281
_reflns_number_gt 5396
_reflns_number_total 8111
_reflns_threshold_expression >2sigma(I)
_cod_data_source_file c4dt03572k2.cif
_cod_data_source_block rl79ab
_cod_depositor_comments 'Adding full bibliography for 7033775--7033781.cif.'
_cod_original_cell_volume 2778.6(10)
_cod_original_sg_symbol_H-M P2(1)/c
_cod_database_code 7033781

loop_
_symmetry_equiv_pos_as_xyz
'x, y, z'
'-x, y+1/2, -z+1/2'
'-x, -y, -z'
'x, -y-1/2, z-1/2'

loop_
_atom_site_label
_atom_site_type_symbol
_atom_site_fract_x
_atom_site_fract_y
_atom_site_fract_z
_atom_site_U_iso_or_equiv
_atom_site_adp_type
_atom_site_occupancy
_atom_site_symmetry_multiplicity
_atom_site_calc_flag
_atom_site_refinement_flags
Zn1 Zn 0.22579(2) 0.92801(2) 0.392604(18) 0.01941(9) Uani 1 1 d .
Cl1 Cl 0.29722(6) 0.80579(6) 0.48304(5) 0.03137(17) Uani 1 1 d .
Cl2 Cl 0.21282(5) 1.07412(5) 0.45538(4) 0.02375(15) Uani 1 1 d .
N1 N 0.27364(18) 0.94243(17) 0.28711(13) 0.0197(5) Uani 1 1 d .
N2 N 0.45118(18) 0.99192(18) 0.32959(14) 0.0229(5) Uani 1 1 d .
N3 N 0.39522(18) 0.86986(18) 0.22602(14) 0.0238(5) Uani 1 1 d .
N4 N 0.08652(17) 0.88415(17) 0.30409(13) 0.0185(4) Uani 1 1 d .
N5 N -0.01009(19) 0.81997(17) 0.38747(14) 0.0230(5) Uani 1 1 d .
N6 N -0.03235(19) 0.74793(17) 0.25687(15) 0.0233(5) Uani 1 1 d .
N7 N 0.10104(17) 1.02286(17) -0.01092(13) 0.0194(5) Uani 1 1 d .
C1 C 0.1845(2) 0.94480(19) 0.21251(16) 0.0183(5) Uani 1 1 d .
C2 C 0.0825(2) 0.91748(19) 0.22212(16) 0.0180(5) Uani 1 1 d .
C3 C -0.0100(2) 0.9293(2) 0.15511(16) 0.0204(5) Uani 1 1 d .
H3 H -0.0753 0.9134 0.1625 0.024 Uiso 1 1 calc R
C4 C -0.0077(2) 0.9654(2) 0.07463(16) 0.0190(5) Uani 1 1 d .
C5 C 0.0934(2) 0.98823(19) 0.06377(15) 0.0179(5) Uani 1 1 d .
C6 C 0.1883(2) 0.9774(2) 0.13434(16) 0.0191(5) Uani 1 1 d .
H6 H 0.2541 0.9926 0.1276 0.023 Uiso 1 1 calc R
C7 C 0.3722(2) 0.9358(2) 0.27989(16) 0.0209(5) Uani 1 1 d .
C8 C 0.4288(2) 1.0801(2) 0.37150(19) 0.0282(6) Uani 1 1 d .
H8A H 0.3577 1.1029 0.3420 0.042 Uiso 1 1 calc R
H8B H 0.4794 1.1310 0.3706 0.042 Uiso 1 1 calc R
H8C H 0.4345 1.0648 0.4297 0.042 Uiso 1 1 calc R
C9 C 0.5642(2) 0.9650(3) 0.3545(2) 0.0317(7) Uani 1 1 d .
H9A H 0.5709 0.8970 0.3398 0.048 Uiso 1 1 calc R
H9B H 0.5959 0.9737 0.4150 0.048 Uiso 1 1 calc R
H9C H 0.6001 1.0066 0.3249 0.048 Uiso 1 1 calc R
C10 C 0.4658(3) 0.8928(3) 0.1756(2) 0.0342(7) Uani 1 1 d .
H10A H 0.4910 0.9598 0.1868 0.051 Uiso 1 1 calc R
H10B H 0.4272 0.8855 0.1159 0.051 Uiso 1 1 calc R
H10C H 0.5257 0.8483 0.1910 0.051 Uiso 1 1 calc R
C11 C 0.3325(2) 0.7791(2) 0.20141(19) 0.0305(7) Uani 1 1 d .
H11A H 0.2955 0.7655 0.2420 0.046 Uiso 1 1 calc R
H11B H 0.3793 0.7249 0.2005 0.046 Uiso 1 1 calc R
H11C H 0.2814 0.7873 0.1456 0.046 Uiso 1 1 calc R
C12 C 0.0153(2) 0.8191(2) 0.31456(16) 0.0198(5) Uani 1 1 d .
C13 C 0.0041(3) 0.9082(2) 0.44046(19) 0.0287(7) Uani 1 1 d .
H13A H 0.0718 0.9048 0.4849 0.043 Uiso 1 1 calc R
H13B H -0.0524 0.9121 0.4656 0.043 Uiso 1 1 calc R
H13C H 0.0024 0.9658 0.4059 0.043 Uiso 1 1 calc R
C14 C -0.0287(3) 0.7293(2) 0.4287(2) 0.0360(8) Uani 1 1 d .
H14A H -0.0199 0.6731 0.3958 0.054 Uiso 1 1 calc R
H14B H -0.1002 0.7298 0.4321 0.054 Uiso 1 1 calc R
H14C H 0.0216 0.7253 0.4852 0.054 Uiso 1 1 calc R
C15 C -0.1433(2) 0.7192(3) 0.2408(2) 0.0331(7) Uani 1 1 d .
H15A H -0.1755 0.7615 0.2728 0.050 Uiso 1 1 calc R
H15B H -0.1464 0.6517 0.2582 0.050 Uiso 1 1 calc R
H15C H -0.1814 0.7255 0.1809 0.050 Uiso 1 1 calc R
C16 C 0.0186(2) 0.7051(2) 0.19770(18) 0.0288(6) Uani 1 1 d .
H16A H -0.0149 0.7309 0.1413 0.043 Uiso 1 1 calc R
H16B H 0.0110 0.6344 0.1970 0.043 Uiso 1 1 calc R
H16C H 0.0932 0.7220 0.2161 0.043 Uiso 1 1 calc R
C21 C -0.2637(3) 1.0686(3) 0.1271(2) 0.0435(8) Uani 1 1 d .
H21A H -0.2833 1.1381 0.1249 0.052 Uiso 1 1 calc R
H21B H -0.2017 1.0625 0.1076 0.052 Uiso 1 1 calc R
C22 C -0.3470(3) 0.7892(3) -0.0621(2) 0.0397(8) Uani 1 1 d .
H22A H -0.2999 0.7324 -0.0456 0.048 Uiso 1 1 calc R
H22B H -0.3112 0.8458 -0.0289 0.048 Uiso 1 1 calc R
Cl3 Cl -0.23128(8) 1.02503(8) 0.23418(6) 0.0491(2) Uani 1 1 d .
Cl4 Cl -0.37054(8) 0.99986(8) 0.05988(6) 0.0537(3) Uani 1 1 d .
Cl5 Cl -0.46739(8) 0.76565(7) -0.04015(6) 0.0481(2) Uani 1 1 d .
Cl6 Cl -0.37324(7) 0.81372(7) -0.17318(6) 0.0431(2) Uani 1 1 d .

loop_
_atom_site_aniso_label
_atom_site_aniso_U_11
_atom_site_aniso_U_22
_atom_site_aniso_U_33
_atom_site_aniso_U_23
_atom_site_aniso_U_13
_atom_site_aniso_U_12
Zn1 0.02062(16) 0.02226(16) 0.01502(15) 0.00026(12) 0.00510(11) -0.00054(13)
Cl1 0.0360(4) 0.0309(4) 0.0254(3) 0.0076(3) 0.0070(3) 0.0072(3)
Cl2 0.0240(3) 0.0241(3) 0.0227(3) -0.0031(3) 0.0067(3) -0.0013(3)
N1 0.0190(11) 0.0249(12) 0.0150(10) 0.0014(9) 0.0052(8) -0.0004(9)
N2 0.0183(11) 0.0289(13) 0.0204(11) 0.0010(10) 0.0045(9) -0.0014(9)
N3 0.0216(12) 0.0310(13) 0.0196(11) 0.0007(10) 0.0077(9) 0.0025(10)
N4 0.0207(11) 0.0205(11) 0.0146(10) 0.0015(9) 0.0060(8) -0.0016(9)
N5 0.0314(13) 0.0207(12) 0.0192(11) -0.0011(9) 0.0111(10) -0.0040(10)
N6 0.0279(13) 0.0200(11) 0.0239(11) -0.0034(9) 0.0108(10) -0.0064(10)
N7 0.0188(11) 0.0235(12) 0.0158(10) -0.0004(9) 0.0053(8) 0.0000(9)
C1 0.0203(13) 0.0178(12) 0.0166(12) -0.0026(10) 0.0055(10) -0.0004(10)
C2 0.0206(13) 0.0186(12) 0.0156(11) 0.0006(10) 0.0069(9) -0.0011(10)
C3 0.0194(13) 0.0236(13) 0.0195(12) -0.0007(11) 0.0080(10) -0.0013(11)
C4 0.0195(13) 0.0183(12) 0.0190(12) -0.0009(10) 0.0059(10) -0.0001(10)
C5 0.0187(13) 0.0174(12) 0.0170(12) -0.0008(10) 0.0047(10) 0.0006(10)
C6 0.0161(12) 0.0216(13) 0.0201(12) -0.0012(10) 0.0065(10) -0.0005(10)
C7 0.0222(13) 0.0241(14) 0.0160(12) 0.0057(11) 0.0053(10) 0.0022(11)
C8 0.0245(15) 0.0318(16) 0.0282(15) -0.0038(13) 0.0080(12) -0.0058(12)
C9 0.0217(15) 0.0382(17) 0.0325(16) 0.0007(14) 0.0046(12) -0.0004(13)
C10 0.0318(17) 0.0466(19) 0.0289(15) 0.0040(14) 0.0163(13) 0.0041(15)
C11 0.0302(16) 0.0303(16) 0.0310(16) -0.0057(13) 0.0097(13) 0.0029(13)
C12 0.0211(13) 0.0193(13) 0.0194(12) 0.0018(10) 0.0071(10) 0.0022(10)
C13 0.0340(17) 0.0277(15) 0.0306(15) -0.0066(12) 0.0190(13) -0.0050(12)
C14 0.053(2) 0.0280(16) 0.0332(17) 0.0052(13) 0.0221(15) -0.0074(15)
C15 0.0298(16) 0.0384(18) 0.0321(16) -0.0076(14) 0.0113(13) -0.0136(14)
C16 0.0338(17) 0.0271(15) 0.0286(15) -0.0040(12) 0.0142(13) -0.0022(13)
C21 0.045(2) 0.0374(19) 0.051(2) 0.0009(16) 0.0187(17) 0.0023(16)
C22 0.040(2) 0.0385(19) 0.0411(18) 0.0083(15) 0.0127(15) 0.0030(15)
Cl3 0.0469(5) 0.0583(6) 0.0468(5) -0.0014(4) 0.0212(4) -0.0063(5)
Cl4 0.0445(5) 0.0666(7) 0.0513(5) -0.0096(5) 0.0170(4) -0.0049(5)
Cl5 0.0534(6) 0.0420(5) 0.0586(6) 0.0075(4) 0.0318(5) 0.0055(4)
Cl6 0.0468(5) 0.0401(5) 0.0424(5) 0.0046(4) 0.0139(4) -0.0102(4)

loop_
_atom_type_symbol
_atom_type_description
_atom_type_scat_dispersion_real
_atom_type_scat_dispersion_imag
_atom_type_scat_source
C C 0.0033 0.0016 'International Tables Vol C Tables 4.2.6.8 and 6.1.1.4'
H H 0.0000 0.0000 'International Tables Vol C Tables 4.2.6.8 and 6.1.1.4'
N N 0.0061 0.0033 'International Tables Vol C Tables 4.2.6.8 and 6.1.1.4'
Cl Cl 0.1484 0.1585 'International Tables Vol C Tables 4.2.6.8 and 6.1.1.4'
Zn Zn 0.2839 1.4301 'International Tables Vol C Tables 4.2.6.8 and 6.1.1.4'

loop_
_geom_angle_atom_site_label_1
_geom_angle_atom_site_label_2
_geom_angle_atom_site_label_3
_geom_angle
_geom_angle_site_symmetry_1
_geom_angle_site_symmetry_3
N1 Zn1 N4 82.36(9) . .
N1 Zn1 Cl1 117.63(7) . .
N4 Zn1 Cl1 111.07(7) . .
N1 Zn1 Cl2 113.31(7) . .
N4 Zn1 Cl2 113.63(7) . .
Cl1 Zn1 Cl2 114.72(3) . .
C7 N1 C1 119.2(2) . .
C7 N1 Zn1 129.50(18) . .
C1 N1 Zn1 110.54(17) . .
C7 N2 C8 121.4(2) . .
C7 N2 C9 123.9(3) . .
C8 N2 C9 114.3(2) . .
C7 N3 C10 123.0(3) . .
C7 N3 C11 120.6(2) . .
C10 N3 C11 115.2(2) . .
C12 N4 C2 121.2(2) . .
C12 N4 Zn1 127.50(17) . .
C2 N4 Zn1 110.32(17) . .
C12 N5 C13 121.5(2) . .
C12 N5 C14 122.3(2) . .
C13 N5 C14 114.7(2) . .
C12 N6 C15 122.2(2) . .
C12 N6 C16 122.5(2) . .
C15 N6 C16 114.7(2) . .
C5 N7 C4 116.1(2) . 3_575
C6 C1 N1 123.9(2) . .
C6 C1 C2 119.4(2) . .
N1 C1 C2 116.5(2) . .
C3 C2 N4 124.4(2) . .
C3 C2 C1 120.1(2) . .
N4 C2 C1 115.4(2) . .
C2 C3 C4 121.1(2) . .
C2 C3 H3 119.5 . .
C4 C3 H3 119.5 . .
N7 C4 C3 119.0(2) 3_575 .
N7 C4 C5 122.1(2) 3_575 .
C3 C4 C5 118.9(2) . .
N7 C5 C6 118.9(2) . .
N7 C5 C4 121.8(2) . .
C6 C5 C4 119.3(2) . .
C1 C6 C5 121.1(2) . .
C1 C6 H6 119.4 . .
C5 C6 H6 119.4 . .
N2 C7 N1 119.6(2) . .
N2 C7 N3 118.8(2) . .
N1 C7 N3 121.5(2) . .
N2 C8 H8A 109.5 . .
N2 C8 H8B 109.5 . .
H8A C8 H8B 109.5 . .
N2 C8 H8C 109.5 . .
H8A C8 H8C 109.5 . .
H8B C8 H8C 109.5 . .
N2 C9 H9A 109.5 . .
N2 C9 H9B 109.5 . .
H9A C9 H9B 109.5 . .
N2 C9 H9C 109.5 . .
H9A C9 H9C 109.5 . .
H9B C9 H9C 109.5 . .
N3 C10 H10A 109.5 . .
N3 C10 H10B 109.5 . .
H10A C10 H10B 109.5 . .
N3 C10 H10C 109.5 . .
H10A C10 H10C 109.5 . .
H10B C10 H10C 109.5 . .
N3 C11 H11A 109.5 . .
N3 C11 H11B 109.5 . .
H11A C11 H11B 109.5 . .
N3 C11 H11C 109.5 . .
H11A C11 H11C 109.5 . .
H11B C11 H11C 109.5 . .
N4 C12 N5 119.5(2) . .
N4 C12 N6 124.3(2) . .
N5 C12 N6 116.2(2) . .
N5 C13 H13A 109.5 . .
N5 C13 H13B 109.5 . .
H13A C13 H13B 109.5 . .
N5 C13 H13C 109.5 . .
H13A C13 H13C 109.5 . .
H13B C13 H13C 109.5 . .
N5 C14 H14A 109.5 . .
N5 C14 H14B 109.5 . .
H14A C14 H14B 109.5 . .
N5 C14 H14C 109.5 . .
H14A C14 H14C 109.5 . .
H14B C14 H14C 109.5 . .
N6 C15 H15A 109.5 . .
N6 C15 H15B 109.5 . .
H15A C15 H15B 109.5 . .
N6 C15 H15C 109.5 . .
H15A C15 H15C 109.5 . .
H15B C15 H15C 109.5 . .
N6 C16 H16A 109.5 . .
N6 C16 H16B 109.5 . .
H16A C16 H16B 109.5 . .
N6 C16 H16C 109.5 . .
H16A C16 H16C 109.5 . .
H16B C16 H16C 109.5 . .
Cl4 C21 Cl3 110.2(2) . .
Cl4 C21 H21A 109.6 . .
Cl3 C21 H21A 109.6 . .
Cl4 C21 H21B 109.6 . .
Cl3 C21 H21B 109.6 . .
H21A C21 H21B 108.1 . .
Cl5 C22 Cl6 110.30(19) . .
Cl5 C22 H22A 109.6 . .
Cl6 C22 H22A 109.6 . .
Cl5 C22 H22B 109.6 . .
Cl6 C22 H22B 109.6 . .
H22A C22 H22B 108.1 . .

loop_
_geom_bond_atom_site_label_1
_geom_bond_atom_site_label_2
_geom_bond_distance
_geom_bond_site_symmetry_2
Zn1 N1 2.035(2) .
Zn1 N4 2.039(2) .
Zn1 Cl1 2.2238(9) .
Zn1 Cl2 2.2582(8) .
N1 C7 1.342(3) .
N1 C1 1.408(3) .
N2 C7 1.338(4) .
N2 C8 1.452(4) .
N2 C9 1.459(4) .
N3 C7 1.356(4) .
N3 C10 1.461(4) .
N3 C11 1.462(4) .
N4 C12 1.334(3) .
N4 C2 1.409(3) .
N5 C12 1.344(3) .
N5 C13 1.453(4) .
N5 C14 1.457(4) .
N6 C12 1.359(3) .
N6 C15 1.453(4) .
N6 C16 1.465(4) .
N7 C5 1.349(3) .
N7 C4 1.351(3) 3_575
C1 C6 1.377(4) .
C1 C2 1.448(4) .
C2 C3 1.372(4) .
C3 C4 1.422(4) .
C3 H3 0.9300 .
C4 N7 1.351(3) 3_575
C4 C5 1.432(4) .
C5 C6 1.422(4) .
C6 H6 0.9300 .
C8 H8A 0.9600 .
C8 H8B 0.9600 .
C8 H8C 0.9600 .
C9 H9A 0.9600 .
C9 H9B 0.9600 .
C9 H9C 0.9600 .
C10 H10A 0.9600 .
C10 H10B 0.9600 .
C10 H10C 0.9600 .
C11 H11A 0.9600 .
C11 H11B 0.9600 .
C11 H11C 0.9600 .
C13 H13A 0.9600 .
C13 H13B 0.9600 .
C13 H13C 0.9600 .
C14 H14A 0.9600 .
C14 H14B 0.9600 .
C14 H14C 0.9600 .
C15 H15A 0.9600 .
C15 H15B 0.9600 .
C15 H15C 0.9600 .
C16 H16A 0.9600 .
C16 H16B 0.9600 .
C16 H16C 0.9600 .
C21 Cl4 1.758(4) .
C21 Cl3 1.779(4) .
C21 H21A 0.9700 .
C21 H21B 0.9700 .
C22 Cl5 1.761(4) .
C22 Cl6 1.783(3) .
C22 H22A 0.9700 .
C22 H22B 0.9700 .

loop_
_geom_torsion_atom_site_label_1
_geom_torsion_atom_site_label_2
_geom_torsion_atom_site_label_3
_geom_torsion_atom_site_label_4
_geom_torsion
_geom_torsion_site_symmetry_1
_geom_torsion_site_symmetry_4
N4 Zn1 N1 C7 -152.5(2) . .
Cl1 Zn1 N1 C7 -42.7(3) . .
Cl2 Zn1 N1 C7 95.0(2) . .
N4 Zn1 N1 C1 17.23(17) . .
Cl1 Zn1 N1 C1 127.06(15) . .
Cl2 Zn1 N1 C1 -95.26(16) . .
N1 Zn1 N4 C12 148.8(2) . .
Cl1 Zn1 N4 C12 32.1(2) . .
Cl2 Zn1 N4 C12 -99.1(2) . .
N1 Zn1 N4 C2 -19.79(17) . .
Cl1 Zn1 N4 C2 -136.52(16) . .
Cl2 Zn1 N4 C2 92.37(17) . .
C7 N1 C1 C6 -25.4(4) . .
Zn1 N1 C1 C6 163.7(2) . .
C7 N1 C1 C2 159.1(2) . .
Zn1 N1 C1 C2 -11.8(3) . .
C12 N4 C2 C3 32.7(4) . .
Zn1 N4 C2 C3 -157.9(2) . .
C12 N4 C2 C1 -150.5(2) . .
Zn1 N4 C2 C1 18.9(3) . .
C6 C1 C2 C3 -3.6(4) . .
N1 C1 C2 C3 172.1(2) . .
C6 C1 C2 N4 179.4(2) . .
N1 C1 C2 N4 -4.8(3) . .
N4 C2 C3 C4 178.6(2) . .
C1 C2 C3 C4 1.9(4) . .
C2 C3 C4 N7 -179.0(3) . 3_575
C2 C3 C4 C5 0.9(4) . .
C4 N7 C5 C6 -177.9(2) 3_575 .
C4 N7 C5 C4 0.0(4) 3_575 .
N7 C4 C5 N7 0.0(4) 3_575 .
C3 C4 C5 N7 -179.9(2) . .
N7 C4 C5 C6 177.9(2) 3_575 .
C3 C4 C5 C6 -2.1(4) . .
N1 C1 C6 C5 -173.0(2) . .
C2 C1 C6 C5 2.4(4) . .
N7 C5 C6 C1 178.3(2) . .
C4 C5 C6 C1 0.4(4) . .
C8 N2 C7 N1 -19.3(4) . .
C9 N2 C7 N1 153.2(3) . .
C8 N2 C7 N3 163.8(2) . .
C9 N2 C7 N3 -23.7(4) . .
C1 N1 C7 N2 136.9(3) . .
Zn1 N1 C7 N2 -54.1(3) . .
C1 N1 C7 N3 -46.2(4) . .
Zn1 N1 C7 N3 122.8(2) . .
C10 N3 C7 N2 -42.0(4) . .
C11 N3 C7 N2 151.3(3) . .
C10 N3 C7 N1 141.1(3) . .
C11 N3 C7 N1 -25.6(4) . .
C2 N4 C12 N5 -151.5(3) . .
Zn1 N4 C12 N5 41.1(3) . .
C2 N4 C12 N6 30.8(4) . .
Zn1 N4 C12 N6 -136.6(2) . .
C13 N5 C12 N4 23.3(4) . .
C14 N5 C12 N4 -141.8(3) . .
C13 N5 C12 N6 -158.8(3) . .
C14 N5 C12 N6 36.2(4) . .
C15 N6 C12 N4 -143.0(3) . .
C16 N6 C12 N4 27.8(4) . .
C15 N6 C12 N5 39.2(4) . .
C16 N6 C12 N5 -150.0(3) . .
